data_2209743
loop_
_publ_author_name
'Yusof, M. Sukeri M.'
'Tajuddin, Nazrizawati A.'
'Yamin, Bohari M.'

_publ_section_title
;
 1-(3-Methylbenzoyl)-3-(6-methyl-2-pyridyl)thiourea
;
_journal_coeditor_code BH2029
_journal_issue 8
_journal_name_full 'Acta Crystallographica Section E'
_journal_page_first o3242
_journal_page_last o3244
_journal_paper_doi 10.1107/S1600536806025414
_journal_volume 62
_journal_year 2006
_chemical_formula_iupac 'C15 H15 N3 O S'
_chemical_formula_moiety 'C15 H15 N3 O S'
_chemical_formula_sum 'C15 H15 N3 O S'
_chemical_formula_weight 285.36
_chemical_melting_point 490.5(12)
_chemical_name_systematic
;
1-(3-Methylbenzoyl)-3-(6-methyl-2-pyridyl)thiourea
;
_space_group_IT_number 14
_symmetry_cell_setting monoclinic
_symmetry_space_group_name_Hall '-P 2yn'
_symmetry_space_group_name_H-M 'P 1 21/n 1'
_atom_sites_solution_hydrogens geom
_atom_sites_solution_primary direct
_atom_sites_solution_secondary difmap
_audit_creation_method SHELXTL
_cell_angle_alpha 90.00
_cell_angle_beta 95.826(5)
_cell_angle_gamma 90.00
_cell_formula_units_Z 4
_cell_length_a 7.1981(19)
_cell_length_b 10.092(3)
_cell_length_c 19.372(5)
_cell_measurement_reflns_used 2524
_cell_measurement_temperature 298(2)
_cell_measurement_theta_max 25.0
_cell_measurement_theta_min 2.1
_cell_volume 1400.0(7)
_computing_cell_refinement 'SAINT (Bruker, 2000)'
_computing_data_collection 'SMART (Bruker, 2000)'
_computing_data_reduction SAINT
_computing_molecular_graphics SHELXTL
_computing_publication_material
;
SHELXTL, PARST95 (Nardelli, 1995) and PLATON (Spek, 2003)
;
_computing_structure_refinement 'SHELXTL (Sheldrick, 1997)'
_computing_structure_solution 'SHELXTL (Sheldrick, 1997)'
_diffrn_ambient_temperature 298(2)
_diffrn_detector_area_resol_mean 83.66
_diffrn_measured_fraction_theta_full 0.999
_diffrn_measured_fraction_theta_max 0.999
_diffrn_measurement_device_type
;
Bruker SMART APEX CCD area-detector
;
_diffrn_measurement_method \w
_diffrn_radiation_monochromator graphite
_diffrn_radiation_source 'fine-focus sealed tube'
_diffrn_radiation_type MoK\a
_diffrn_radiation_wavelength 0.71073
_diffrn_reflns_av_R_equivalents 0.0201
_diffrn_reflns_av_sigmaI/netI 0.0249
_diffrn_reflns_limit_h_max 8
_diffrn_reflns_limit_h_min -8
_diffrn_reflns_limit_k_max 12
_diffrn_reflns_limit_k_min -8
_diffrn_reflns_limit_l_max 23
_diffrn_reflns_limit_l_min -20
_diffrn_reflns_number 6913
_diffrn_reflns_theta_full 25.00
_diffrn_reflns_theta_max 25.0
_diffrn_reflns_theta_min 2.1
_diffrn_standards_decay_% 0
_diffrn_standards_interval_time 0
_diffrn_standards_number 0
_exptl_absorpt_coefficient_mu 0.230
_exptl_absorpt_correction_T_max 0.938
_exptl_absorpt_correction_T_min 0.893
_exptl_absorpt_correction_type multi-scan
_exptl_absorpt_process_details '(SADABS; Bruker, 2000)'
_exptl_crystal_colour colourless
_exptl_crystal_density_diffrn 1.354
_exptl_crystal_density_method 'not measured'
_exptl_crystal_description block
_exptl_crystal_F_000 600
_exptl_crystal_size_max 0.50
_exptl_crystal_size_mid 0.32
_exptl_crystal_size_min 0.28
_refine_diff_density_max 0.26
_refine_diff_density_min -0.14
_refine_ls_extinction_method none
_refine_ls_goodness_of_fit_ref 1.04
_refine_ls_hydrogen_treatment constr
_refine_ls_matrix_type full
_refine_ls_number_parameters 183
_refine_ls_number_reflns 2459
_refine_ls_number_restraints 0
_refine_ls_restrained_S_all 1.04
_refine_ls_R_factor_all 0.057
_refine_ls_R_factor_gt 0.045
_refine_ls_shift/su_max 0.000
_refine_ls_shift/su_mean 0.000
_refine_ls_structure_factor_coef Fsqd
_refine_ls_weighting_details 'calc w=1/[\s^2^(Fo^2^)+(0.0823P)^2^+0.2335P] where P=(Fo^2^+2Fc^2^)/3'
_refine_ls_weighting_scheme calc
_refine_ls_wR_factor_gt 0.124
_refine_ls_wR_factor_ref 0.132
_reflns_number_gt 1995
_reflns_number_total 2459
_reflns_threshold_expression I>2\s(I)
_cod_data_source_file bh2029.cif
_cod_data_source_block I
_cod_depositor_comments
;
The following automatic conversions were performed:

'_chemical_melting_point' value '489.3-491.7' was changed to
'490.5(12)' - the average value was taken and precision was
estimated.

Automatic conversion script
Id: cif_fix_values 1646 2011-03-28 12:23:43Z adriana 

The following automatic conversions were performed:

'_chemical_melting_point' value '489.3-491.7' was changed to
'490.5(12)' - the average value was taken and precision was
estimated.

Automatic conversion script
Id: cif_fix_values 1715 2011-07-08 13:25:40Z adriana 
;
_cod_original_cell_volume 1399.9(6)
_cod_original_sg_symbol_H-M 'P 21/n'
_cod_database_code 2209743
_cod_database_fobs_code 2209743

loop_
_symmetry_equiv_pos_as_xyz
'x, y, z'
'-x+1/2, y+1/2, -z+1/2'
'-x, -y, -z'
'x-1/2, -y-1/2, z-1/2'

loop_
_atom_site_type_symbol
_atom_site_label
_atom_site_fract_x
_atom_site_fract_y
_atom_site_fract_z
_atom_site_U_iso_or_equiv
_atom_site_adp_type
_atom_site_calc_flag
_atom_site_refinement_flags
_atom_site_occupancy
S S1 0.57143(10) -0.15632(6) 0.07052(3) 0.0612(3) Uani d . 1
O O1 0.5921(3) -0.27604(16) 0.21202(8) 0.0688(5) Uani d . 1
N N1 0.5519(2) -0.05276(16) 0.19781(8) 0.0451(4) Uani d . 1
H H1A 0.5420 0.0191 0.2210 0.054 Uiso calc R 1
N N2 0.4742(2) 0.08305(16) 0.10422(8) 0.0451(4) Uani d . 1
H H2A 0.4583 0.0900 0.0598 0.054 Uiso calc R 1
N N3 0.4379(2) 0.19609(17) 0.20855(8) 0.0434(4) Uani d . 1
C C1 0.5814(3) -0.2493(2) 0.35613(11) 0.0473(5) Uani d . 1
H H1 0.5504 -0.3313 0.3363 0.057 Uiso calc R 1
C C2 0.5970(3) -0.2361(2) 0.42806(11) 0.0514(5) Uani d . 1
C C3 0.6451(3) -0.1137(3) 0.45560(12) 0.0609(6) Uani d . 1
H H3 0.6566 -0.1028 0.5035 0.073 Uiso calc R 1
C C4 0.6768(3) -0.0072(2) 0.41426(12) 0.0626(6) Uani d . 1
H H4 0.7091 0.0745 0.4343 0.075 Uiso calc R 1
C C5 0.6607(3) -0.0211(2) 0.34328(11) 0.0493(5) Uani d . 1
H H5 0.6832 0.0509 0.3153 0.059 Uiso calc R 1
C C6 0.6110(3) -0.1427(2) 0.31344(10) 0.0421(5) Uani d . 1
C C7 0.5873(3) -0.16645(19) 0.23729(11) 0.0451(5) Uani d . 1
C C8 0.5306(3) -0.0389(2) 0.12747(10) 0.0425(5) Uani d . 1
C C9 0.4371(3) 0.20047(19) 0.14009(10) 0.0401(5) Uani d . 1
C C10 0.4054(3) 0.3097(2) 0.24273(11) 0.0460(5) Uani d . 1
C C11 0.3720(3) 0.4268(2) 0.20764(12) 0.0529(5) Uani d . 1
H H11 0.3505 0.5040 0.2318 0.064 Uiso calc R 1
C C12 0.3706(3) 0.4296(2) 0.13732(12) 0.0575(6) Uani d . 1
H H12 0.3478 0.5089 0.1134 0.069 Uiso calc R 1
C C13 0.4027(3) 0.3156(2) 0.10149(11) 0.0491(5) Uani d . 1
H H13 0.4014 0.3155 0.0534 0.059 Uiso calc R 1
C C14 0.5593(4) -0.3522(3) 0.47304(14) 0.0730(8) Uani d . 1
H H14A 0.4423 -0.3394 0.4919 0.110 Uiso calc R 1
H H14B 0.6576 -0.3595 0.5102 0.110 Uiso calc R 1
H H14C 0.5540 -0.4318 0.4458 0.110 Uiso calc R 1
C C15 0.4109(4) 0.3003(3) 0.31996(12) 0.0619(6) Uani d . 1
H H15A 0.3276 0.2316 0.3319 0.093 Uiso calc R 1
H H15B 0.3728 0.3833 0.3382 0.093 Uiso calc R 1
H H15C 0.5357 0.2799 0.3393 0.093 Uiso calc R 1

loop_
_atom_site_aniso_label
_atom_site_aniso_U_11
_atom_site_aniso_U_22
_atom_site_aniso_U_33
_atom_site_aniso_U_12
_atom_site_aniso_U_13
_atom_site_aniso_U_23
S1 0.0963(5) 0.0509(4) 0.0370(3) 0.0203(3) 0.0104(3) -0.0046(2)
O1 0.1155(15) 0.0417(9) 0.0500(9) 0.0152(9) 0.0128(9) -0.0015(7)
N1 0.0639(11) 0.0390(9) 0.0329(8) 0.0067(8) 0.0072(7) -0.0011(7)
N2 0.0588(11) 0.0442(10) 0.0322(8) 0.0081(8) 0.0036(7) -0.0003(7)
N3 0.0484(10) 0.0430(10) 0.0393(9) 0.0041(7) 0.0069(7) -0.0031(7)
C1 0.0510(12) 0.0440(12) 0.0472(12) 0.0020(9) 0.0060(9) 0.0033(9)
C2 0.0490(12) 0.0577(14) 0.0486(12) 0.0064(10) 0.0109(9) 0.0146(10)
C3 0.0714(15) 0.0698(16) 0.0410(12) 0.0017(12) 0.0036(10) -0.0026(12)
C4 0.0793(16) 0.0548(14) 0.0526(13) -0.0077(12) 0.0008(11) -0.0065(11)
C5 0.0546(12) 0.0460(12) 0.0468(11) -0.0031(10) 0.0022(9) 0.0028(10)
C6 0.0385(10) 0.0455(11) 0.0430(11) 0.0052(9) 0.0071(8) 0.0051(9)
C7 0.0529(12) 0.0398(11) 0.0434(11) 0.0086(9) 0.0089(9) 0.0017(9)
C8 0.0456(11) 0.0454(11) 0.0365(10) 0.0034(9) 0.0051(8) 0.0014(9)
C9 0.0392(10) 0.0418(11) 0.0393(11) 0.0019(8) 0.0036(8) -0.0026(9)
C10 0.0420(11) 0.0496(12) 0.0465(12) 0.0027(9) 0.0053(8) -0.0096(9)
C11 0.0558(13) 0.0426(12) 0.0606(14) 0.0061(10) 0.0068(10) -0.0084(10)
C12 0.0676(15) 0.0420(12) 0.0623(14) 0.0082(11) 0.0040(11) 0.0044(11)
C13 0.0569(13) 0.0475(12) 0.0420(11) 0.0037(10) 0.0014(9) 0.0031(9)
C14 0.0856(19) 0.0761(18) 0.0584(15) -0.0036(14) 0.0127(13) 0.0217(13)
C15 0.0740(16) 0.0637(15) 0.0487(13) 0.0120(12) 0.0094(11) -0.0112(11)

loop_
_atom_type_symbol
_atom_type_description
_atom_type_scat_dispersion_real
_atom_type_scat_dispersion_imag
_atom_type_scat_source
C C 0.0033 0.0016 'International Tables Vol C Tables 4.2.6.8 and 6.1.1.4'
H H 0.0000 0.0000 'International Tables Vol C Tables 4.2.6.8 and 6.1.1.4'
N N 0.0061 0.0033 'International Tables Vol C Tables 4.2.6.8 and 6.1.1.4'
O O 0.0106 0.0060 'International Tables Vol C Tables 4.2.6.8 and 6.1.1.4'
S S 0.1246 0.1234 'International Tables Vol C Tables 4.2.6.8 and 6.1.1.4'

loop_
_geom_angle_atom_site_label_1
_geom_angle_atom_site_label_2
_geom_angle_atom_site_label_3
_geom_angle
_geom_angle_publ_flag
C8 N1 C7 129.14(17) yes
C8 N1 H1A 115.4 ?
C7 N1 H1A 115.4 ?
C8 N2 C9 131.45(16) ?
C8 N2 H2A 114.3 ?
C9 N2 H2A 114.3 ?
C9 N3 C10 118.45(18) ?
C6 C1 C2 121.4(2) ?
C6 C1 H1 119.3 ?
C2 C1 H1 119.3 ?
C3 C2 C1 117.7(2) ?
C3 C2 C14 121.9(2) ?
C1 C2 C14 120.3(2) ?
C4 C3 C2 121.8(2) ?
C4 C3 H3 119.1 ?
C2 C3 H3 119.1 ?
C3 C4 C5 120.1(2) ?
C3 C4 H4 120.0 ?
C5 C4 H4 120.0 ?
C4 C5 C6 119.9(2) ?
C4 C5 H5 120.0 ?
C6 C5 H5 120.0 ?
C1 C6 C5 119.08(19) ?
C1 C6 C7 117.27(18) ?
C5 C6 C7 123.65(18) ?
O1 C7 N1 122.89(19) ?
O1 C7 C6 122.87(18) ?
N1 C7 C6 114.19(17) ?
N2 C8 N1 115.07(17) yes
N2 C8 S1 119.47(14) yes
N1 C8 S1 125.46(15) yes
N3 C9 C13 123.24(18) ?
N3 C9 N2 118.82(17) ?
C13 C9 N2 117.94(17) ?
N3 C10 C11 121.09(19) ?
N3 C10 C15 116.49(19) ?
C11 C10 C15 122.4(2) ?
C12 C11 C10 119.8(2) ?
C12 C11 H11 120.1 ?
C10 C11 H11 120.1 ?
C11 C12 C13 120.2(2) ?
C11 C12 H12 119.9 ?
C13 C12 H12 119.9 ?
C12 C13 C9 117.2(2) ?
C12 C13 H13 121.4 ?
C9 C13 H13 121.4 ?
C2 C14 H14A 109.5 ?
C2 C14 H14B 109.5 ?
H14A C14 H14B 109.5 ?
C2 C14 H14C 109.5 ?
H14A C14 H14C 109.5 ?
H14B C14 H14C 109.5 ?
C10 C15 H15A 109.5 ?
C10 C15 H15B 109.5 ?
H15A C15 H15B 109.5 ?
C10 C15 H15C 109.5 ?
H15A C15 H15C 109.5 ?
H15B C15 H15C 109.5 ?

loop_
_geom_bond_atom_site_label_1
_geom_bond_atom_site_label_2
_geom_bond_distance
_geom_bond_publ_flag
S1 C8 1.665(2) yes
O1 C7 1.211(2) yes
N1 C8 1.363(2) yes
N1 C7 1.388(2) yes
N1 H1A 0.8600 ?
N2 C8 1.359(3) ?
N2 C9 1.413(2) ?
N2 H2A 0.8600 ?
N3 C9 1.326(3) ?
N3 C10 1.356(3) ?
C1 C6 1.386(3) ?
C1 C2 1.393(3) ?
C1 H1 0.9300 ?
C2 C3 1.376(3) ?
C2 C14 1.501(3) ?
C3 C4 1.373(3) ?
C3 H3 0.9300 ?
C4 C5 1.375(3) ?
C4 H4 0.9300 ?
C5 C6 1.388(3) ?
C5 H5 0.9300 ?
C6 C7 1.487(3) ?
C9 C13 1.390(3) ?
C10 C11 1.372(3) ?
C10 C15 1.496(3) ?
C11 C12 1.362(3) ?
C11 H11 0.9300 ?
C12 C13 1.376(3) ?
C12 H12 0.9300 ?
C13 H13 0.9300 ?
C14 H14A 0.9600 ?
C14 H14B 0.9600 ?
C14 H14C 0.9600 ?
C15 H15A 0.9600 ?
C15 H15B 0.9600 ?
C15 H15C 0.9600 ?

loop_
_geom_hbond_atom_site_label_D
_geom_hbond_atom_site_label_H
_geom_hbond_atom_site_label_A
_geom_hbond_site_symmetry_A
_geom_hbond_distance_DH
_geom_hbond_distance_HA
_geom_hbond_distance_DA
_geom_hbond_angle_DHA
_geom_hbond_publ_flag
N1 H1A N3 1_555 0.86 1.94 2.657(2) 140 yes
N2 H2A S1 3_655 0.86 2.60 3.4478(19) 169 yes
C5 H5 O1 2_655 0.93 2.47 3.289(3) 146 no

loop_
_geom_torsion_atom_site_label_1
_geom_torsion_atom_site_label_2
_geom_torsion_atom_site_label_3
_geom_torsion_atom_site_label_4
_geom_torsion
C6 C1 C2 C3 -0.7(3)
C6 C1 C2 C14 178.4(2)
C1 C2 C3 C4 0.1(3)
C14 C2 C3 C4 -179.0(2)
C2 C3 C4 C5 0.0(4)
C3 C4 C5 C6 0.5(3)
C2 C1 C6 C5 1.2(3)
C2 C1 C6 C7 -178.85(18)
C4 C5 C6 C1 -1.1(3)
C4 C5 C6 C7 179.0(2)
C8 N1 C7 O1 -5.2(4)
C8 N1 C7 C6 177.25(19)
C1 C6 C7 O1 -19.6(3)
C5 C6 C7 O1 160.3(2)
C1 C6 C7 N1 157.93(18)
C5 C6 C7 N1 -22.2(3)
C9 N2 C8 N1 1.6(3)
C9 N2 C8 S1 -177.29(16)
C7 N1 C8 N2 172.2(2)
C7 N1 C8 S1 -8.9(3)
C10 N3 C9 C13 -0.6(3)
C10 N3 C9 N2 178.88(16)
C8 N2 C9 N3 -7.2(3)
C8 N2 C9 C13 172.3(2)
C9 N3 C10 C11 0.1(3)
C9 N3 C10 C15 -179.01(18)
N3 C10 C11 C12 0.3(3)
C15 C10 C11 C12 179.3(2)
C10 C11 C12 C13 -0.1(3)
C11 C12 C13 C9 -0.4(3)
N3 C9 C13 C12 0.8(3)
N2 C9 C13 C12 -178.71(18)

loop_
_cod_related_entry_id
_cod_related_entry_database
_cod_related_entry_code
1 ChemSpider 771961
